data_4076537
loop_
_publ_author_name
'West, Joseph K.'
'Stahl, Lothar'

_publ_section_title
;
 Insertions of Cyclic and Acyclic Germanium and Tin Heterocarbenoids into
 Phosphorus--Chlorine Bonds: Syntheses, Structures, and Reactivities
;
_journal_issue 5
_journal_name_full Organometallics
_journal_page_first 2042
_journal_paper_doi 10.1021/om3000168
_journal_volume 31
_journal_year 2012
_chemical_formula_sum 'C36 H82 Cl2 N4 P2 Si8 Sn2'
_chemical_formula_weight 1166.00
_chemical_name_systematic
;

 ?

;
_space_group_IT_number 2
_symmetry_cell_setting triclinic
_symmetry_space_group_name_Hall '-P 1'
_symmetry_space_group_name_H-M 'P -1'
_atom_sites_solution_hydrogens geom
_atom_sites_solution_primary direct
_atom_sites_solution_secondary difmap
_audit_creation_method SHELXL-97
_cell_angle_alpha 75.362(2)
_cell_angle_beta 78.652(2)
_cell_angle_gamma 70.7470(10)
_cell_formula_units_Z 1
_cell_length_a 9.5087(10)
_cell_length_b 10.5988(11)
_cell_length_c 15.3895(15)
_cell_measurement_reflns_used 8842
_cell_measurement_temperature 173(2)
_cell_measurement_theta_max 28.22
_cell_measurement_theta_min 2.25
_cell_volume 1405.7(2)
_computing_cell_refinement 'Bruker SMART'
_computing_data_collection 'Bruker SMART'
_computing_data_reduction 'Bruker SAINT'
_computing_molecular_graphics 'Bruker SHELXTL'
_computing_publication_material 'Bruker SHELXTL'
_computing_structure_refinement 'SHELXL-97 (Sheldrick, 1997)'
_computing_structure_solution 'SHELXS-97 (Sheldrick, 1990)'
_diffrn_ambient_temperature 173(2)
_diffrn_measured_fraction_theta_full 0.974
_diffrn_measured_fraction_theta_max 0.974
_diffrn_measurement_device_type 'CCD area detector'
_diffrn_measurement_method 'phi and omega scans'
_diffrn_radiation_monochromator graphite
_diffrn_radiation_source 'fine-focus sealed tube'
_diffrn_radiation_type MoK\a
_diffrn_radiation_wavelength 0.71073
_diffrn_reflns_av_R_equivalents 0.0166
_diffrn_reflns_av_sigmaI/netI 0.0226
_diffrn_reflns_limit_h_max 12
_diffrn_reflns_limit_h_min -12
_diffrn_reflns_limit_k_max 13
_diffrn_reflns_limit_k_min -13
_diffrn_reflns_limit_l_max 19
_diffrn_reflns_limit_l_min -17
_diffrn_reflns_number 11738
_diffrn_reflns_theta_full 26.99
_diffrn_reflns_theta_max 26.99
_diffrn_reflns_theta_min 2.08
_exptl_absorpt_coefficient_mu 1.239
_exptl_absorpt_correction_T_max 0.9294
_exptl_absorpt_correction_T_min 0.5819
_exptl_absorpt_correction_type multi-scan
_exptl_absorpt_process_details SADABS
_exptl_crystal_colour yellow
_exptl_crystal_density_diffrn 1.377
_exptl_crystal_density_meas 0
_exptl_crystal_density_method 'not measured'
_exptl_crystal_description plate
_exptl_crystal_F_000 602
_exptl_crystal_size_max 0.49
_exptl_crystal_size_mid 0.44
_exptl_crystal_size_min 0.06
_refine_diff_density_max 0.907
_refine_diff_density_min -0.588
_refine_diff_density_rms 0.080
_refine_ls_extinction_method none
_refine_ls_goodness_of_fit_ref 1.058
_refine_ls_hydrogen_treatment constr
_refine_ls_matrix_type full
_refine_ls_number_parameters 256
_refine_ls_number_reflns 5976
_refine_ls_number_restraints 0
_refine_ls_restrained_S_all 1.058
_refine_ls_R_factor_all 0.0267
_refine_ls_R_factor_gt 0.0248
_refine_ls_shift/su_max 0.001
_refine_ls_shift/su_mean 0.000
_refine_ls_structure_factor_coef Fsqd
_refine_ls_weighting_details 'calc w=1/[\s^2^(Fo^2^)+(0.0422P)^2^+0.6019P] where P=(Fo^2^+2Fc^2^)/3'
_refine_ls_weighting_scheme calc
_refine_ls_wR_factor_gt 0.0669
_refine_ls_wR_factor_ref 0.0685
_reflns_number_gt 5608
_reflns_number_total 5976
_reflns_threshold_expression >2sigma(I)
_cod_data_source_file om3000168_si_001.cif
_cod_data_source_block 6
_cod_depositor_comments
;
The following automatic conversions were performed:

'_symmetry_cell_setting' value 'Triclinic' changed to 'triclinic'
according to /home/saulius/struct/CIF-dictionaries/cif_core.dic
dictionary named 'cif_core.dic' version 2.4.1 from 2010-06-29.

Automatic conversion script
Id: cif_fix_values 1715 2011-07-08 13:25:40Z adriana 
;
_cod_original_sg_symbol_H-M P-1
_cod_database_code 4076537

loop_
_symmetry_equiv_pos_as_xyz
'x, y, z'
'-x, -y, -z'

loop_
_atom_site_label
_atom_site_type_symbol
_atom_site_fract_x
_atom_site_fract_y
_atom_site_fract_z
_atom_site_U_iso_or_equiv
_atom_site_adp_type
_atom_site_occupancy
_atom_site_symmetry_multiplicity
_atom_site_calc_flag
_atom_site_refinement_flags
Sn1 Sn 0.094124(13) -0.035250(12) 0.308629(8) 0.02127(6) Uani 1 1 d .
P1 P 0.11733(6) -0.00893(5) 0.46631(3) 0.02398(11) Uani 1 1 d .
Cl1 Cl -0.05878(6) -0.18177(5) 0.33968(3) 0.03103(11) Uani 1 1 d .
Si1 Si 0.44152(7) -0.22634(6) 0.32124(5) 0.03792(15) Uani 1 1 d .
Si2 Si 0.30030(7) -0.21837(6) 0.15972(4) 0.03187(13) Uani 1 1 d .
Si3 Si 0.10142(6) 0.23813(6) 0.15398(4) 0.02851(12) Uani 1 1 d .
Si4 Si -0.19953(6) 0.17227(6) 0.20758(4) 0.02844(12) Uani 1 1 d .
N1 N 0.29377(19) -0.15328(17) 0.25484(12) 0.0278(4) Uani 1 1 d .
N2 N -0.00757(18) 0.13283(17) 0.21830(11) 0.0247(3) Uani 1 1 d .
C1 C 0.4900(3) -0.0996(2) 0.36477(18) 0.0392(5) Uani 1 1 d .
H1A H 0.4758 -0.0141 0.3197 0.059 Uiso 1 1 calc R
H1B H 0.5950 -0.1352 0.3766 0.059 Uiso 1 1 calc R
H1C H 0.4247 -0.0828 0.4210 0.059 Uiso 1 1 calc R
C2 C 0.6215(3) -0.3121(4) 0.2559(3) 0.0807(13) Uani 1 1 d .
H2A H 0.6067 -0.3838 0.2322 0.121 Uiso 1 1 calc R
H2B H 0.7002 -0.3527 0.2960 0.121 Uiso 1 1 calc R
H2C H 0.6514 -0.2447 0.2056 0.121 Uiso 1 1 calc R
C3 C 0.3902(4) -0.3541(3) 0.4208(3) 0.0739(11) Uani 1 1 d .
H3A H 0.2867 -0.3161 0.4472 0.111 Uiso 1 1 calc R
H3B H 0.4582 -0.3754 0.4663 0.111 Uiso 1 1 calc R
H3C H 0.3991 -0.4377 0.4011 0.111 Uiso 1 1 calc R
C4 C 0.3352(3) -0.4079(3) 0.1890(2) 0.0503(7) Uani 1 1 d .
H4A H 0.4275 -0.4512 0.2178 0.075 Uiso 1 1 calc R
H4B H 0.3460 -0.4420 0.1338 0.075 Uiso 1 1 calc R
H4C H 0.2505 -0.4297 0.2309 0.075 Uiso 1 1 calc R
C5 C 0.4475(3) -0.1737(4) 0.0682(2) 0.0576(8) Uani 1 1 d .
H5A H 0.4283 -0.0744 0.0531 0.086 Uiso 1 1 calc R
H5B H 0.4449 -0.2059 0.0143 0.086 Uiso 1 1 calc R
H5C H 0.5465 -0.2173 0.0890 0.086 Uiso 1 1 calc R
C6 C 0.1206(3) -0.1482(3) 0.11006(16) 0.0404(5) Uani 1 1 d .
H6A H 0.0428 -0.1815 0.1522 0.061 Uiso 1 1 calc R
H6B H 0.1337 -0.1779 0.0528 0.061 Uiso 1 1 calc R
H6C H 0.0904 -0.0483 0.0989 0.061 Uiso 1 1 calc R
C7 C 0.2880(3) 0.1856(3) 0.19555(17) 0.0398(5) Uani 1 1 d .
H7A H 0.2736 0.1936 0.2590 0.060 Uiso 1 1 calc R
H7B H 0.3473 0.2450 0.1590 0.060 Uiso 1 1 calc R
H7C H 0.3410 0.0908 0.1905 0.060 Uiso 1 1 calc R
C8 C 0.1371(3) 0.2267(3) 0.03216(16) 0.0437(6) Uani 1 1 d .
H8A H 0.2002 0.1346 0.0258 0.066 Uiso 1 1 calc R
H8B H 0.1886 0.2934 -0.0027 0.066 Uiso 1 1 calc R
H8C H 0.0414 0.2460 0.0094 0.066 Uiso 1 1 calc R
C9 C 0.0154(3) 0.4221(2) 0.1609(2) 0.0487(6) Uani 1 1 d .
H9A H -0.0440 0.4698 0.1106 0.073 Uiso 1 1 calc R
H9B H 0.0950 0.4636 0.1573 0.073 Uiso 1 1 calc R
H9C H -0.0497 0.4291 0.2184 0.073 Uiso 1 1 calc R
C10 C -0.2461(3) 0.0466(3) 0.16130(17) 0.0380(5) Uani 1 1 d .
H10A H -0.1904 0.0412 0.1009 0.057 Uiso 1 1 calc R
H10B H -0.3541 0.0758 0.1572 0.057 Uiso 1 1 calc R
H10C H -0.2183 -0.0433 0.2014 0.057 Uiso 1 1 calc R
C11 C -0.2668(3) 0.3375(3) 0.12663(19) 0.0447(6) Uani 1 1 d .
H11A H -0.2651 0.4129 0.1520 0.067 Uiso 1 1 calc R
H11B H -0.3696 0.3502 0.1165 0.067 Uiso 1 1 calc R
H11C H -0.2011 0.3359 0.0690 0.067 Uiso 1 1 calc R
C12 C -0.3175(3) 0.1900(3) 0.31850(17) 0.0449(6) Uani 1 1 d .
H12A H -0.2855 0.1053 0.3631 0.067 Uiso 1 1 calc R
H12B H -0.4230 0.2083 0.3115 0.067 Uiso 1 1 calc R
H12C H -0.3058 0.2658 0.3392 0.067 Uiso 1 1 calc R
C13 C 0.1132(2) 0.1714(2) 0.43952(13) 0.0276(4) Uani 1 1 d .
C14 C -0.0095(3) 0.2805(2) 0.41288(16) 0.0358(5) Uani 1 1 d .
H14 H -0.0978 0.2644 0.4042 0.043 Uiso 1 1 calc R
C15 C -0.0031(3) 0.4136(2) 0.39893(18) 0.0436(6) Uani 1 1 d .
H15 H -0.0877 0.4882 0.3816 0.052 Uiso 1 1 calc R
C16 C 0.1259(3) 0.4377(2) 0.41018(17) 0.0436(6) Uani 1 1 d .
H16 H 0.1297 0.5287 0.4007 0.052 Uiso 1 1 calc R
C17 C 0.2485(3) 0.3300(3) 0.43509(18) 0.0416(6) Uani 1 1 d .
H17 H 0.3376 0.3467 0.4418 0.050 Uiso 1 1 calc R
C18 C 0.2429(3) 0.1971(2) 0.45048(15) 0.0333(5) Uani 1 1 d .
H18 H 0.3276 0.1231 0.4686 0.040 Uiso 1 1 calc R

loop_
_atom_site_aniso_label
_atom_site_aniso_U_11
_atom_site_aniso_U_22
_atom_site_aniso_U_33
_atom_site_aniso_U_23
_atom_site_aniso_U_13
_atom_site_aniso_U_12
Sn1 0.02070(8) 0.02443(8) 0.02020(8) -0.00389(5) -0.00369(5) -0.00849(5)
P1 0.0278(3) 0.0275(2) 0.0205(2) -0.00133(19) -0.00585(19) -0.0142(2)
Cl1 0.0346(3) 0.0376(3) 0.0277(3) -0.0042(2) -0.00333(19) -0.0217(2)
Si1 0.0292(3) 0.0284(3) 0.0594(4) -0.0095(3) -0.0204(3) -0.0038(2)
Si2 0.0248(3) 0.0391(3) 0.0351(3) -0.0164(3) 0.0028(2) -0.0109(2)
Si3 0.0268(3) 0.0317(3) 0.0259(3) 0.0022(2) -0.0055(2) -0.0118(2)
Si4 0.0202(3) 0.0376(3) 0.0259(3) -0.0057(2) -0.0043(2) -0.0061(2)
N1 0.0206(8) 0.0305(8) 0.0334(9) -0.0103(7) -0.0054(7) -0.0049(7)
N2 0.0209(8) 0.0277(8) 0.0239(8) -0.0015(6) -0.0037(6) -0.0074(6)
C1 0.0295(11) 0.0417(12) 0.0523(15) -0.0094(11) -0.0125(10) -0.0142(9)
C2 0.0307(15) 0.085(2) 0.138(4) -0.070(2) -0.0290(18) 0.0139(15)
C3 0.099(3) 0.0427(15) 0.092(3) 0.0267(16) -0.067(2) -0.0359(17)
C4 0.0490(15) 0.0432(13) 0.0668(18) -0.0260(13) -0.0056(13) -0.0140(12)
C5 0.0413(15) 0.079(2) 0.0536(17) -0.0235(15) 0.0160(13) -0.0241(14)
C6 0.0355(12) 0.0586(15) 0.0315(12) -0.0199(11) -0.0027(9) -0.0127(11)
C7 0.0328(12) 0.0468(13) 0.0414(13) 0.0055(10) -0.0099(10) -0.0216(10)
C8 0.0414(13) 0.0596(15) 0.0261(12) 0.0017(11) -0.0016(10) -0.0187(12)
C9 0.0547(16) 0.0328(12) 0.0587(17) 0.0015(11) -0.0153(13) -0.0164(11)
C10 0.0296(11) 0.0492(13) 0.0385(13) -0.0074(10) -0.0116(9) -0.0129(10)
C11 0.0339(12) 0.0421(13) 0.0499(15) -0.0021(11) -0.0159(11) 0.0000(10)
C12 0.0267(12) 0.0725(17) 0.0364(13) -0.0185(12) 0.0011(9) -0.0133(11)
C13 0.0396(11) 0.0302(10) 0.0186(9) -0.0034(8) -0.0016(8) -0.0198(9)
C14 0.0438(13) 0.0356(11) 0.0334(12) -0.0028(9) -0.0098(10) -0.0189(10)
C15 0.0571(16) 0.0323(11) 0.0416(14) -0.0026(10) -0.0127(11) -0.0133(11)
C16 0.0655(17) 0.0336(11) 0.0402(13) -0.0062(10) -0.0024(12) -0.0291(12)
C17 0.0477(14) 0.0447(13) 0.0450(14) -0.0150(11) 0.0026(11) -0.0303(11)
C18 0.0381(12) 0.0384(11) 0.0309(11) -0.0098(9) -0.0013(9) -0.0209(10)

loop_
_atom_type_symbol
_atom_type_description
_atom_type_scat_dispersion_real
_atom_type_scat_dispersion_imag
_atom_type_scat_source
C C 0.0033 0.0016 'International Tables Vol C Tables 4.2.6.8 and 6.1.1.4'
H H 0.0000 0.0000 'International Tables Vol C Tables 4.2.6.8 and 6.1.1.4'
N N 0.0061 0.0033 'International Tables Vol C Tables 4.2.6.8 and 6.1.1.4'
Si Si 0.0817 0.0704 'International Tables Vol C Tables 4.2.6.8 and 6.1.1.4'
P P 0.1023 0.0942 'International Tables Vol C Tables 4.2.6.8 and 6.1.1.4'
Cl Cl 0.1484 0.1585 'International Tables Vol C Tables 4.2.6.8 and 6.1.1.4'
Sn Sn -0.6537 1.4246 'International Tables Vol C Tables 4.2.6.8 and 6.1.1.4'

loop_
_geom_angle_atom_site_label_1
_geom_angle_atom_site_label_2
_geom_angle_atom_site_label_3
_geom_angle
_geom_angle_site_symmetry_1
_geom_angle_site_symmetry_3
N2 Sn1 N1 113.87(7) . .
N2 Sn1 Cl1 105.79(5) . .
N1 Sn1 Cl1 101.87(5) . .
N2 Sn1 P1 119.35(5) . .
N1 Sn1 P1 110.11(5) . .
Cl1 Sn1 P1 103.633(17) . .
C13 P1 P1 100.26(8) . 2_556
C13 P1 Sn1 99.32(6) . .
P1 P1 Sn1 100.57(3) 2_556 .
N1 Si1 C1 113.37(10) . .
N1 Si1 C3 109.64(12) . .
C1 Si1 C3 107.95(14) . .
N1 Si1 C2 112.37(14) . .
C1 Si1 C2 104.07(13) . .
C3 Si1 C2 109.2(2) . .
N1 Si2 C6 112.51(9) . .
N1 Si2 C5 110.83(12) . .
C6 Si2 C5 106.41(14) . .
N1 Si2 C4 111.51(11) . .
C6 Si2 C4 105.35(13) . .
C5 Si2 C4 109.97(14) . .
N2 Si3 C7 110.52(9) . .
N2 Si3 C8 111.58(11) . .
C7 Si3 C8 107.22(12) . .
N2 Si3 C9 113.46(11) . .
C7 Si3 C9 105.67(12) . .
C8 Si3 C9 108.04(13) . .
N2 Si4 C10 114.44(10) . .
N2 Si4 C12 110.86(10) . .
C10 Si4 C12 108.55(12) . .
N2 Si4 C11 111.83(10) . .
C10 Si4 C11 103.84(12) . .
C12 Si4 C11 106.84(13) . .
Si1 N1 Si2 119.15(10) . .
Si1 N1 Sn1 118.63(10) . .
Si2 N1 Sn1 119.85(9) . .
Si3 N2 Si4 121.43(10) . .
Si3 N2 Sn1 117.85(9) . .
Si4 N2 Sn1 120.71(9) . .
C14 C13 C18 119.16(19) . .
C14 C13 P1 124.75(16) . .
C18 C13 P1 116.05(17) . .
C13 C14 C15 120.0(2) . .
C16 C15 C14 120.4(2) . .
C17 C16 C15 119.9(2) . .
C16 C17 C18 120.4(2) . .
C17 C18 C13 120.3(2) . .

loop_
_geom_bond_atom_site_label_1
_geom_bond_atom_site_label_2
_geom_bond_distance
_geom_bond_site_symmetry_2
Sn1 N2 2.0452(16) .
Sn1 N1 2.0476(17) .
Sn1 Cl1 2.3652(5) .
Sn1 P1 2.5706(6) .
P1 C13 1.839(2) .
P1 P1 2.2360(10) 2_556
Si1 N1 1.7507(18) .
Si1 C1 1.857(2) .
Si1 C3 1.875(3) .
Si1 C2 1.877(3) .
Si2 N1 1.7519(18) .
Si2 C6 1.856(3) .
Si2 C5 1.869(3) .
Si2 C4 1.874(3) .
Si3 N2 1.7607(17) .
Si3 C7 1.866(2) .
Si3 C8 1.866(3) .
Si3 C9 1.871(3) .
Si4 N2 1.7646(17) .
Si4 C10 1.863(2) .
Si4 C12 1.865(2) .
Si4 C11 1.871(2) .
C13 C14 1.388(3) .
C13 C18 1.397(3) .
C14 C15 1.392(3) .
C15 C16 1.383(4) .
C16 C17 1.374(4) .
C17 C18 1.385(3) .
